data_4068909
loop_
_publ_author_name
'Gaviglio, Carina'
'Ben-David, Yehoshoa'
'Shimon, Linda J. W.'
'Doctorovich, Fabio'
'Milstein, David'

_publ_section_title
;
 Synthesis, Structure, and Reactivity of Nitrosyl Pincer-Type Rhodium
 Complexes
;
_journal_issue 6
_journal_name_full Organometallics
_journal_page_first 1917
_journal_paper_doi 10.1021/om8011536
_journal_volume 28
_journal_year 2009
_chemical_formula_moiety 'C27 H49 N O P2 Rh, B F4'
_chemical_formula_sum 'C27 H49 B F4 N O P2 Rh'
_chemical_formula_weight 655.33
_chemical_name_systematic
; 
 ? 
;
_space_group_IT_number 2
_symmetry_cell_setting triclinic
_symmetry_space_group_name_Hall '-P 1'
_symmetry_space_group_name_H-M 'P -1'
_atom_sites_solution_hydrogens geom
_atom_sites_solution_primary direct
_atom_sites_solution_secondary difmap
_audit_creation_method SHELXL-97
_cell_angle_alpha 113.789(2)
_cell_angle_beta 97.889(2)
_cell_angle_gamma 92.405(2)
_cell_formula_units_Z 2
_cell_length_a 8.5787(2)
_cell_length_b 12.6713(4)
_cell_length_c 15.3075(5)
_cell_measurement_reflns_used 6682
_cell_measurement_temperature 120(2)
_cell_measurement_theta_max 27.48
_cell_measurement_theta_min 2.55
_cell_volume 1499.47(8)
_computing_cell_refinement HKL
_computing_data_collection 'Collect package (Bruker Nonius)'
_computing_data_reduction HKL
_computing_structure_refinement 'SHELXL-97 (Sheldrick, 1997)'
_computing_structure_solution 'SHELXS-97 (Sheldrick, 1990)'
_diffrn_ambient_temperature 120(2)
_diffrn_measured_fraction_theta_full 0.997
_diffrn_measured_fraction_theta_max 0.997
_diffrn_measurement_device_type 'Nonius KappaCCD'
_diffrn_measurement_method 'phi and omega scans'
_diffrn_radiation_monochromator graphite
_diffrn_radiation_source 'fine-focus sealed tube'
_diffrn_radiation_type MoK\a
_diffrn_radiation_wavelength 0.71073
_diffrn_reflns_av_R_equivalents 0.0900
_diffrn_reflns_av_sigmaI/netI 0.0606
_diffrn_reflns_limit_h_max 10
_diffrn_reflns_limit_h_min -10
_diffrn_reflns_limit_k_max 13
_diffrn_reflns_limit_k_min -15
_diffrn_reflns_limit_l_max 18
_diffrn_reflns_limit_l_min 0
_diffrn_reflns_number 32040
_diffrn_reflns_theta_full 25.35
_diffrn_reflns_theta_max 25.35
_diffrn_reflns_theta_min 2.61
_exptl_absorpt_coefficient_mu 0.722
_exptl_absorpt_correction_T_max 0.9648
_exptl_absorpt_correction_T_min 0.9313
_exptl_absorpt_correction_type empirical
_exptl_absorpt_process_details 'SHELXL-97 (Sheldrick, 1997)'
_exptl_crystal_colour orange
_exptl_crystal_density_diffrn 1.451
_exptl_crystal_density_method 'not measured'
_exptl_crystal_description plate
_exptl_crystal_F_000 684
_exptl_crystal_size_max 0.10
_exptl_crystal_size_mid 0.10
_exptl_crystal_size_min 0.05
_refine_diff_density_max 0.972
_refine_diff_density_min -0.571
_refine_diff_density_rms 0.092
_refine_ls_extinction_method none
_refine_ls_goodness_of_fit_ref 1.018
_refine_ls_hydrogen_treatment riding
_refine_ls_matrix_type full
_refine_ls_number_parameters 339
_refine_ls_number_reflns 5487
_refine_ls_number_restraints 0
_refine_ls_restrained_S_all 1.018
_refine_ls_R_factor_all 0.0647
_refine_ls_R_factor_gt 0.0452
_refine_ls_shift/su_max 0.041
_refine_ls_shift/su_mean 0.002
_refine_ls_structure_factor_coef Fsqd
_refine_ls_weighting_details 'calc w=1/[\s^2^(Fo^2^)+(0.0489P)^2^+2.0266P] where P=(Fo^2^+2Fc^2^)/3'
_refine_ls_weighting_scheme calc
_refine_ls_wR_factor_gt 0.1007
_refine_ls_wR_factor_ref 0.1068
_reflns_number_gt 4366
_reflns_number_total 5487
_reflns_threshold_expression >2sigma(I)
_cod_data_source_file om8011536_si_005.cif
_cod_data_source_block m671a
_cod_depositor_comments
;
The following automatic conversions were performed:

'_symmetry_cell_setting' value 'Triclinic' changed to 'triclinic'
according to /home/saulius/struct/CIF-dictionaries/cif_core.dic
dictionary named 'cif_core.dic' version 2.4.2 from 2011-04-26.

Automatic conversion script
Id: cif_fix_values 1715 2011-07-08 13:25:40Z adriana 
;
_cod_original_cell_volume 1499.42(8)
_cod_original_sg_symbol_H-M P-1
_cod_database_code 4068909

loop_
_symmetry_equiv_pos_as_xyz
'x, y, z'
'-x, -y, -z'

loop_
_atom_site_label
_atom_site_type_symbol
_atom_site_fract_x
_atom_site_fract_y
_atom_site_fract_z
_atom_site_U_iso_or_equiv
_atom_site_adp_type
_atom_site_occupancy
_atom_site_symmetry_multiplicity
_atom_site_calc_flag
_atom_site_refinement_flags
_atom_site_disorder_assembly
_atom_site_disorder_group
Rh1 Rh 0.22279(4) 0.31019(3) 0.79330(2) 0.02327(11) Uani 1 1 d . . .
P2 P 0.14839(12) 0.18324(9) 0.86374(7) 0.0237(2) Uani 1 1 d . . .
P3 P 0.28190(12) 0.37830(9) 0.67627(7) 0.0223(2) Uani 1 1 d . . .
O1 O 0.3237(5) 0.5138(3) 0.9637(3) 0.0562(10) Uani 1 1 d . . .
N2 N 0.3174(5) 0.4343(4) 0.9035(3) 0.0400(11) Uani 1 1 d . . .
C11 C 0.0155(5) 0.2329(4) 0.6950(3) 0.0288(9) Uani 1 1 d . . .
H11A H -0.0702 0.2100 0.7232 0.035 Uiso 1 1 calc R . .
H11B H -0.0234 0.2774 0.6576 0.035 Uiso 1 1 calc R . .
C12 C 0.1055(4) 0.1360(3) 0.6421(3) 0.0245(9) Uani 1 1 d . . .
C13 C 0.1822(5) 0.1437(4) 0.5689(3) 0.0288(9) Uani 1 1 d . . .
C14 C 0.2454(5) 0.0445(4) 0.5087(3) 0.0312(10) Uani 1 1 d . . .
C15 C 0.2379(5) -0.0521(4) 0.5293(3) 0.0341(10) Uani 1 1 d . . .
H15A H 0.2755 -0.1202 0.4866 0.041 Uiso 1 1 calc R . .
C16 C 0.1792(5) -0.0567(4) 0.6084(3) 0.0338(10) Uani 1 1 d . . .
C17 C 0.1125(5) 0.0412(4) 0.6673(3) 0.0285(9) Uani 1 1 d . . .
C18 C 0.3163(5) 0.0408(4) 0.4221(3) 0.0399(11) Uani 1 1 d . . .
H18A H 0.3545 -0.0350 0.3902 0.060 Uiso 1 1 calc R . .
H18B H 0.4049 0.1018 0.4440 0.060 Uiso 1 1 calc R . .
H18C H 0.2355 0.0531 0.3764 0.060 Uiso 1 1 calc R . .
C19 C 0.1881(6) -0.1648(4) 0.6276(4) 0.0429(12) Uani 1 1 d . . .
H19A H 0.2392 -0.2220 0.5785 0.064 Uiso 1 1 calc R . .
H19B H 0.0810 -0.1974 0.6247 0.064 Uiso 1 1 calc R . .
H19C H 0.2500 -0.1447 0.6920 0.064 Uiso 1 1 calc R . .
C21 C 0.0510(5) 0.0507(3) 0.7581(3) 0.0280(9) Uani 1 1 d . . .
H21A H 0.0723 -0.0187 0.7705 0.034 Uiso 1 1 calc R . .
H21B H -0.0650 0.0538 0.7489 0.034 Uiso 1 1 calc R . .
C31 C 0.1945(5) 0.2570(3) 0.5581(3) 0.0259(9) Uani 1 1 d . . .
H31A H 0.0880 0.2728 0.5355 0.031 Uiso 1 1 calc R . .
H31B H 0.2617 0.2513 0.5091 0.031 Uiso 1 1 calc R . .
C22 C 0.3283(5) 0.1335(4) 0.9158(3) 0.0307(10) Uani 1 1 d . . .
C23 C 0.0003(5) 0.2314(4) 0.9478(3) 0.0307(10) Uani 1 1 d . . .
C24 C 0.4188(6) 0.2324(4) 1.0068(3) 0.0446(12) Uani 1 1 d . . .
H24A H 0.5112 0.2045 1.0326 0.067 Uiso 1 1 calc R . .
H24B H 0.3496 0.2602 1.0555 0.067 Uiso 1 1 calc R . .
H24C H 0.4538 0.2959 0.9907 0.067 Uiso 1 1 calc R . .
C25 C 0.0677(6) 0.3441(4) 1.0355(3) 0.0447(12) Uani 1 1 d . . .
H25A H -0.0102 0.3683 1.0791 0.067 Uiso 1 1 calc R . .
H25B H 0.0914 0.4048 1.0135 0.067 Uiso 1 1 calc R . .
H25C H 0.1649 0.3312 1.0700 0.067 Uiso 1 1 calc R . .
C26 C -0.1459(6) 0.2588(5) 0.8933(4) 0.0525(14) Uani 1 1 d . . .
H26A H -0.2252 0.2844 0.9357 0.079 Uiso 1 1 calc R . .
H26B H -0.1908 0.1889 0.8355 0.079 Uiso 1 1 calc R . .
H26C H -0.1147 0.3204 0.8739 0.079 Uiso 1 1 calc R . .
C27 C -0.0528(7) 0.1396(5) 0.9811(4) 0.0589(16) Uani 1 1 d . . .
H27A H -0.1291 0.1697 1.0251 0.088 Uiso 1 1 calc R . .
H27B H 0.0392 0.1201 1.0151 0.088 Uiso 1 1 calc R . .
H27C H -0.1027 0.0699 0.9247 0.088 Uiso 1 1 calc R . .
C28 C 0.2896(6) 0.0293(5) 0.9379(5) 0.0685(19) Uani 1 1 d . . .
H28A H 0.3873 0.0079 0.9648 0.103 Uiso 1 1 calc R . .
H28B H 0.2396 -0.0362 0.8781 0.103 Uiso 1 1 calc R . .
H28C H 0.2170 0.0492 0.9850 0.103 Uiso 1 1 calc R . .
C29 C 0.4372(5) 0.1013(4) 0.8391(3) 0.0445(12) Uani 1 1 d . . .
H29A H 0.5333 0.0746 0.8624 0.067 Uiso 1 1 calc R . .
H29B H 0.4659 0.1695 0.8273 0.067 Uiso 1 1 calc R . .
H29C H 0.3818 0.0392 0.7787 0.067 Uiso 1 1 calc R . .
C32 C 0.1929(5) 0.5101(4) 0.6731(3) 0.0294(9) Uani 1 1 d . . .
C33 C 0.5017(5) 0.3862(4) 0.6767(3) 0.0294(9) Uani 1 1 d . . .
C34 C 0.2048(6) 0.5238(4) 0.5788(3) 0.0392(11) Uani 1 1 d . . .
H34A H 0.1575 0.5936 0.5807 0.059 Uiso 1 1 calc R . .
H34B H 0.1480 0.4557 0.5235 0.059 Uiso 1 1 calc R . .
H34C H 0.3163 0.5308 0.5721 0.059 Uiso 1 1 calc R . .
C35 C 0.0183(5) 0.4971(4) 0.6810(3) 0.0385(11) Uani 1 1 d . . .
H35A H -0.0309 0.5650 0.6797 0.058 Uiso 1 1 calc R . .
H35B H 0.0089 0.4910 0.7419 0.058 Uiso 1 1 calc R . .
H35C H -0.0353 0.4269 0.6264 0.058 Uiso 1 1 calc R . .
C36 C 0.2746(6) 0.6205(4) 0.7612(3) 0.0395(11) Uani 1 1 d . . .
H36A H 0.2278 0.6887 0.7590 0.059 Uiso 1 1 calc R . .
H36B H 0.3880 0.6284 0.7591 0.059 Uiso 1 1 calc R . .
H36C H 0.2597 0.6140 0.8213 0.059 Uiso 1 1 calc R . .
C37 C 0.5521(5) 0.4196(5) 0.5986(3) 0.0450(12) Uani 1 1 d . . .
H37A H 0.6674 0.4223 0.6033 0.068 Uiso 1 1 calc R . .
H37B H 0.5195 0.4961 0.6078 0.068 Uiso 1 1 calc R . .
H37C H 0.5017 0.3620 0.5346 0.068 Uiso 1 1 calc R . .
C38 C 0.5918(5) 0.4720(4) 0.7760(3) 0.0398(11) Uani 1 1 d . . .
H38A H 0.7057 0.4748 0.7745 0.060 Uiso 1 1 calc R . .
H38B H 0.5693 0.4465 0.8259 0.060 Uiso 1 1 calc R . .
H38C H 0.5577 0.5493 0.7907 0.060 Uiso 1 1 calc R . .
C39 C 0.5489(5) 0.2657(4) 0.6613(3) 0.0372(11) Uani 1 1 d . . .
H39A H 0.6630 0.2651 0.6611 0.056 Uiso 1 1 calc R . .
H39B H 0.4914 0.2082 0.5992 0.056 Uiso 1 1 calc R . .
H39C H 0.5224 0.2465 0.7138 0.056 Uiso 1 1 calc R . .
B1 B 0.2627(8) 0.2161(5) 0.2675(4) 0.0492(16) Uani 1 1 d . . .
F1A F 0.1893(11) 0.2551(6) 0.3450(5) 0.0578(18) Uiso 0.50 1 d P A 1
F2A F 0.4128(9) 0.2561(6) 0.3370(5) 0.0743(19) Uiso 0.50 1 d P A 1
F3A F 0.2813(12) 0.2891(7) 0.2238(5) 0.052(2) Uiso 0.50 1 d P A 1
F1B F 0.0835(15) 0.1944(10) 0.2184(9) 0.142(4) Uiso 0.50 1 d P A 2
F2B F 0.287(2) 0.2721(12) 0.3616(10) 0.070(4) Uiso 0.25 1 d P A 2
F3B F 0.1281(14) 0.2262(10) 0.3115(9) 0.037(3) Uiso 0.25 1 d P A 2
F2C F 0.3384(18) 0.2583(13) 0.2198(10) 0.057(4) Uiso 0.25 1 d P A 2
F3C F 0.2172(19) 0.2773(13) 0.2094(10) 0.056(4) Uiso 0.25 1 d P A 2
F4 F 0.2713(5) 0.1011(3) 0.2231(3) 0.0869(12) Uani 1 1 d . A .

loop_
_atom_site_aniso_label
_atom_site_aniso_U_11
_atom_site_aniso_U_22
_atom_site_aniso_U_33
_atom_site_aniso_U_23
_atom_site_aniso_U_13
_atom_site_aniso_U_12
Rh1 0.02025(17) 0.02402(18) 0.02850(18) 0.01457(14) 0.00265(12) -0.00009(12)
P2 0.0193(5) 0.0251(5) 0.0288(5) 0.0148(5) 0.0008(4) -0.0021(4)
P3 0.0204(5) 0.0235(5) 0.0253(5) 0.0130(4) 0.0026(4) 0.0002(4)
O1 0.067(3) 0.051(2) 0.064(3) 0.034(2) 0.022(2) 0.005(2)
N2 0.052(2) 0.045(2) 0.0167(18) 0.0168(18) -0.0143(17) -0.041(2)
C11 0.024(2) 0.030(2) 0.034(2) 0.0153(19) 0.0023(17) 0.0020(18)
C12 0.0187(19) 0.024(2) 0.027(2) 0.0087(17) -0.0025(16) -0.0021(16)
C13 0.020(2) 0.030(2) 0.031(2) 0.0116(19) -0.0055(17) -0.0013(17)
C14 0.024(2) 0.031(2) 0.030(2) 0.0081(19) -0.0063(17) -0.0017(18)
C15 0.030(2) 0.029(2) 0.037(2) 0.008(2) 0.0026(19) 0.0046(19)
C16 0.026(2) 0.027(2) 0.040(3) 0.011(2) -0.0068(19) -0.0026(18)
C17 0.022(2) 0.027(2) 0.032(2) 0.0104(19) -0.0013(17) -0.0005(17)
C18 0.039(3) 0.038(3) 0.035(2) 0.007(2) 0.005(2) 0.004(2)
C19 0.051(3) 0.023(2) 0.052(3) 0.015(2) 0.002(2) 0.003(2)
C21 0.023(2) 0.025(2) 0.034(2) 0.0136(19) -0.0025(17) -0.0031(17)
C31 0.023(2) 0.029(2) 0.026(2) 0.0120(18) 0.0015(16) 0.0041(17)
C22 0.025(2) 0.036(2) 0.038(2) 0.026(2) -0.0041(18) -0.0005(18)
C23 0.027(2) 0.034(2) 0.031(2) 0.0141(19) 0.0047(17) -0.0044(18)
C24 0.036(3) 0.053(3) 0.039(3) 0.017(2) -0.007(2) 0.001(2)
C25 0.039(3) 0.048(3) 0.039(3) 0.009(2) 0.010(2) 0.002(2)
C26 0.034(3) 0.074(4) 0.043(3) 0.015(3) 0.009(2) 0.016(3)
C27 0.069(4) 0.051(3) 0.070(4) 0.030(3) 0.042(3) -0.001(3)
C28 0.044(3) 0.075(4) 0.113(5) 0.077(4) -0.018(3) -0.010(3)
C29 0.029(2) 0.049(3) 0.043(3) 0.011(2) -0.005(2) 0.009(2)
C32 0.035(2) 0.026(2) 0.031(2) 0.0152(19) 0.0040(18) 0.0044(18)
C33 0.021(2) 0.038(2) 0.030(2) 0.015(2) 0.0055(17) -0.0011(18)
C34 0.049(3) 0.037(3) 0.041(3) 0.028(2) 0.004(2) 0.001(2)
C35 0.036(3) 0.038(3) 0.047(3) 0.022(2) 0.008(2) 0.013(2)
C36 0.046(3) 0.025(2) 0.042(3) 0.011(2) -0.001(2) 0.000(2)
C37 0.029(2) 0.069(4) 0.045(3) 0.031(3) 0.009(2) -0.002(2)
C38 0.027(2) 0.045(3) 0.036(2) 0.007(2) 0.0009(19) -0.006(2)
C39 0.023(2) 0.040(3) 0.045(3) 0.014(2) 0.0040(19) 0.0103(19)
B1 0.074(4) 0.043(3) 0.045(3) 0.027(3) 0.028(3) 0.002(3)
F4 0.112(3) 0.052(2) 0.087(3) 0.0126(19) 0.037(2) 0.002(2)

loop_
_atom_type_symbol
_atom_type_description
_atom_type_scat_dispersion_real
_atom_type_scat_dispersion_imag
_atom_type_scat_source
C C 0.0033 0.0016 'International Tables Vol C Tables 4.2.6.8 and 6.1.1.4'
H H 0.0000 0.0000 'International Tables Vol C Tables 4.2.6.8 and 6.1.1.4'
N N 0.0061 0.0033 'International Tables Vol C Tables 4.2.6.8 and 6.1.1.4'
O O 0.0106 0.0060 'International Tables Vol C Tables 4.2.6.8 and 6.1.1.4'
P P 0.1023 0.0942 'International Tables Vol C Tables 4.2.6.8 and 6.1.1.4'
Rh Rh -1.1178 0.9187 'International Tables Vol C Tables 4.2.6.8 and 6.1.1.4'
B B 0.0013 0.0007 'International Tables Vol C Tables 4.2.6.8 and 6.1.1.4'
F F 0.0171 0.0103 'International Tables Vol C Tables 4.2.6.8 and 6.1.1.4'

loop_
_geom_angle_atom_site_label_1
_geom_angle_atom_site_label_2
_geom_angle_atom_site_label_3
_geom_angle
N2 Rh1 C11 146.5(2)
N2 Rh1 P2 99.17(11)
C11 Rh1 P2 83.93(12)
N2 Rh1 P3 99.03(10)
C11 Rh1 P3 83.99(12)
P2 Rh1 P3 160.98(4)
N2 Rh1 C12 177.27(18)
C11 Rh1 C12 36.27(14)
P2 Rh1 C12 80.62(10)
P3 Rh1 C12 80.95(10)
C21 P2 C23 106.27(18)
C21 P2 C22 104.36(19)
C23 P2 C22 113.18(19)
C21 P2 Rh1 103.81(13)
C23 P2 Rh1 116.85(14)
C22 P2 Rh1 110.99(13)
C31 P3 C32 105.03(18)
C31 P3 C33 104.99(18)
C32 P3 C33 113.17(19)
C31 P3 Rh1 103.71(13)
C32 P3 Rh1 118.99(14)
C33 P3 Rh1 109.42(14)
O1 N2 Rh1 156.3(5)
C12 C11 Rh1 87.9(2)
C12 C11 H11A 114.0
Rh1 C11 H11A 114.0
C12 C11 H11B 114.0
Rh1 C11 H11B 114.0
H11A C11 H11B 111.2
C17 C12 C13 122.5(4)
C17 C12 C11 119.1(4)
C13 C12 C11 118.4(4)
C17 C12 Rh1 105.6(3)
C13 C12 Rh1 105.2(2)
C11 C12 Rh1 55.86(19)
C14 C13 C12 118.1(4)
C14 C13 C31 122.7(4)
C12 C13 C31 119.3(4)
C15 C14 C13 117.9(4)
C15 C14 C18 120.2(4)
C13 C14 C18 121.9(4)
C14 C15 C16 124.7(4)
C14 C15 H15A 117.7
C16 C15 H15A 117.7
C15 C16 C17 117.5(4)
C15 C16 C19 119.8(4)
C17 C16 C19 122.7(4)
C12 C17 C16 118.5(4)
C12 C17 C21 118.2(4)
C16 C17 C21 123.3(4)
C14 C18 H18A 109.5
C14 C18 H18B 109.5
H18A C18 H18B 109.5
C14 C18 H18C 109.5
H18A C18 H18C 109.5
H18B C18 H18C 109.5
C16 C19 H19A 109.5
C16 C19 H19B 109.5
H19A C19 H19B 109.5
C16 C19 H19C 109.5
H19A C19 H19C 109.5
H19B C19 H19C 109.5
C17 C21 P2 110.3(3)
C17 C21 H21A 109.6
P2 C21 H21A 109.6
C17 C21 H21B 109.6
P2 C21 H21B 109.6
H21A C21 H21B 108.1
C13 C31 P3 110.4(3)
C13 C31 H31A 109.6
P3 C31 H31A 109.6
C13 C31 H31B 109.6
P3 C31 H31B 109.6
H31A C31 H31B 108.1
C28 C22 C24 109.7(4)
C28 C22 C29 109.7(4)
C24 C22 C29 107.1(4)
C28 C22 P2 113.4(3)
C24 C22 P2 110.9(3)
C29 C22 P2 105.8(3)
C27 C23 C25 110.2(4)
C27 C23 C26 108.3(4)
C25 C23 C26 107.1(4)
C27 C23 P2 113.1(3)
C25 C23 P2 110.1(3)
C26 C23 P2 107.8(3)
C22 C24 H24A 109.5
C22 C24 H24B 109.5
H24A C24 H24B 109.5
C22 C24 H24C 109.5
H24A C24 H24C 109.5
H24B C24 H24C 109.5
C23 C25 H25A 109.5
C23 C25 H25B 109.5
H25A C25 H25B 109.5
C23 C25 H25C 109.5
H25A C25 H25C 109.5
H25B C25 H25C 109.5
C23 C26 H26A 109.5
C23 C26 H26B 109.5
H26A C26 H26B 109.5
C23 C26 H26C 109.5
H26A C26 H26C 109.5
H26B C26 H26C 109.5
C23 C27 H27A 109.5
C23 C27 H27B 109.5
H27A C27 H27B 109.5
C23 C27 H27C 109.5
H27A C27 H27C 109.5
H27B C27 H27C 109.5
C22 C28 H28A 109.5
C22 C28 H28B 109.5
H28A C28 H28B 109.5
C22 C28 H28C 109.5
H28A C28 H28C 109.5
H28B C28 H28C 109.5
C22 C29 H29A 109.5
C22 C29 H29B 109.5
H29A C29 H29B 109.5
C22 C29 H29C 109.5
H29A C29 H29C 109.5
H29B C29 H29C 109.5
C35 C32 C34 108.5(4)
C35 C32 C36 108.2(4)
C34 C32 C36 109.7(4)
C35 C32 P3 107.9(3)
C34 C32 P3 112.5(3)
C36 C32 P3 110.0(3)
C37 C33 C39 109.7(4)
C37 C33 C38 108.7(4)
C39 C33 C38 107.2(4)
C37 C33 P3 114.0(3)
C39 C33 P3 106.2(3)
C38 C33 P3 110.8(3)
C32 C34 H34A 109.5
C32 C34 H34B 109.5
H34A C34 H34B 109.5
C32 C34 H34C 109.5
H34A C34 H34C 109.5
H34B C34 H34C 109.5
C32 C35 H35A 109.5
C32 C35 H35B 109.5
H35A C35 H35B 109.5
C32 C35 H35C 109.5
H35A C35 H35C 109.5
H35B C35 H35C 109.5
C32 C36 H36A 109.5
C32 C36 H36B 109.5
H36A C36 H36B 109.5
C32 C36 H36C 109.5
H36A C36 H36C 109.5
H36B C36 H36C 109.5
C33 C37 H37A 109.5
C33 C37 H37B 109.5
H37A C37 H37B 109.5
C33 C37 H37C 109.5
H37A C37 H37C 109.5
H37B C37 H37C 109.5
C33 C38 H38A 109.5
C33 C38 H38B 109.5
H38A C38 H38B 109.5
C33 C38 H38C 109.5
H38A C38 H38C 109.5
H38B C38 H38C 109.5
C33 C39 H39A 109.5
C33 C39 H39B 109.5
H39A C39 H39B 109.5
C33 C39 H39C 109.5
H39A C39 H39C 109.5
H39B C39 H39C 109.5
F2C B1 F2B 117.4(10)
F2C B1 F1A 138.1(9)
F2C B1 F4 103.7(8)
F2B B1 F4 122.4(8)
F1A B1 F4 118.1(5)
F2B B1 F3A 111.4(8)
F1A B1 F3A 116.3(7)
F4 B1 F3A 122.9(6)
F2C B1 F3B 142.7(10)
F2B B1 F3B 64.1(9)
F4 B1 F3B 104.9(6)
F3A B1 F3B 115.2(8)
F2C B1 F3C 46.7(9)
F2B B1 F3C 119.0(10)
F1A B1 F3C 108.4(8)
F4 B1 F3C 118.5(8)
F3B B1 F3C 98.0(9)
F2C B1 F2A 82.7(8)
F2B B1 F2A 50.2(8)
F1A B1 F2A 86.6(6)
F4 B1 F2A 102.1(6)
F3A B1 F2A 97.3(6)
F3B B1 F2A 113.7(7)
F3C B1 F2A 119.2(8)
F2C B1 F1B 106.0(9)
F2B B1 F1B 114.3(10)
F1A B1 F1B 78.2(6)
F4 B1 F1B 88.6(6)
F3A B1 F1B 86.1(7)
F3B B1 F1B 51.8(6)
F3C B1 F1B 63.3(8)
F2A B1 F1B 164.4(7)
F3B F1B B1 57.1(7)
F3B F1B F3C 94.7(10)
B1 F1B F3C 53.7(7)
B1 F2B F3B 61.2(8)
F1B F3B B1 71.1(8)
F1B F3B F2B 123.9(11)
B1 F3B F2B 54.7(7)
F3C F2C B1 73.4(11)
F2C F3C B1 59.9(10)
F2C F3C F1B 117.8(14)
B1 F3C F1B 63.0(8)

loop_
_geom_bond_atom_site_label_1
_geom_bond_atom_site_label_2
_geom_bond_distance
Rh1 N2 1.832(4)
Rh1 C11 2.078(4)
Rh1 P2 2.3790(10)
Rh1 P3 2.3813(10)
Rh1 C12 2.509(4)
P2 C21 1.859(4)
P2 C23 1.877(4)
P2 C22 1.888(4)
P3 C31 1.866(4)
P3 C32 1.880(4)
P3 C33 1.883(4)
O1 N2 1.049(5)
C11 C12 1.485(6)
C11 H11A 0.9900
C11 H11B 0.9900
C12 C17 1.404(6)
C12 C13 1.409(6)
C13 C14 1.408(6)
C13 C31 1.510(6)
C14 C15 1.383(6)
C14 C18 1.517(6)
C15 C16 1.394(6)
C15 H15A 0.9500
C16 C17 1.406(6)
C16 C19 1.515(6)
C17 C21 1.516(6)
C18 H18A 0.9800
C18 H18B 0.9800
C18 H18C 0.9800
C19 H19A 0.9800
C19 H19B 0.9800
C19 H19C 0.9800
C21 H21A 0.9900
C21 H21B 0.9900
C31 H31A 0.9900
C31 H31B 0.9900
C22 C28 1.524(6)
C22 C24 1.525(6)
C22 C29 1.538(6)
C23 C27 1.523(6)
C23 C25 1.531(6)
C23 C26 1.541(6)
C24 H24A 0.9800
C24 H24B 0.9800
C24 H24C 0.9800
C25 H25A 0.9800
C25 H25B 0.9800
C25 H25C 0.9800
C26 H26A 0.9800
C26 H26B 0.9800
C26 H26C 0.9800
C27 H27A 0.9800
C27 H27B 0.9800
C27 H27C 0.9800
C28 H28A 0.9800
C28 H28B 0.9800
C28 H28C 0.9800
C29 H29A 0.9800
C29 H29B 0.9800
C29 H29C 0.9800
C32 C35 1.526(6)
C32 C34 1.539(6)
C32 C36 1.550(6)
C33 C37 1.528(6)
C33 C39 1.529(6)
C33 C38 1.536(6)
C34 H34A 0.9800
C34 H34B 0.9800
C34 H34C 0.9800
C35 H35A 0.9800
C35 H35B 0.9800
C35 H35C 0.9800
C36 H36A 0.9800
C36 H36B 0.9800
C36 H36C 0.9800
C37 H37A 0.9800
C37 H37B 0.9800
C37 H37C 0.9800
C38 H38A 0.9800
C38 H38B 0.9800
C38 H38C 0.9800
C39 H39A 0.9800
C39 H39B 0.9800
C39 H39C 0.9800
B1 F2C 1.288(15)
B1 F2B 1.305(15)
B1 F1A 1.344(9)
B1 F4 1.347(7)
B1 F3A 1.359(10)
B1 F3B 1.400(12)
B1 F3C 1.425(16)
B1 F2A 1.477(10)
B1 F1B 1.577(14)
F1B F3B 1.310(15)
F1B F3C 1.580(18)
F2B F3B 1.438(19)
F2C F3C 1.08(2)

loop_
_geom_torsion_atom_site_label_1
_geom_torsion_atom_site_label_2
_geom_torsion_atom_site_label_3
_geom_torsion_atom_site_label_4
_geom_torsion
N2 Rh1 P2 C21 -179.5(2)
C11 Rh1 P2 C21 34.26(18)
P3 Rh1 P2 C21 -16.60(19)
C12 Rh1 P2 C21 -2.21(16)
N2 Rh1 P2 C23 63.9(2)
C11 Rh1 P2 C23 -82.34(19)
P3 Rh1 P2 C23 -133.20(17)
C12 Rh1 P2 C23 -118.81(17)
N2 Rh1 P2 C22 -67.9(2)
C11 Rh1 P2 C22 145.84(19)
P3 Rh1 P2 C22 94.98(19)
C12 Rh1 P2 C22 109.37(18)
N2 Rh1 P3 C31 178.9(2)
C11 Rh1 P3 C31 -34.85(18)
P2 Rh1 P3 C31 16.00(19)
C12 Rh1 P3 C31 1.63(16)
N2 Rh1 P3 C32 -65.0(2)
C11 Rh1 P3 C32 81.29(19)
P2 Rh1 P3 C32 132.14(18)
C12 Rh1 P3 C32 117.76(18)
N2 Rh1 P3 C33 67.3(2)
C11 Rh1 P3 C33 -146.46(18)
P2 Rh1 P3 C33 -95.61(18)
C12 Rh1 P3 C33 -109.98(17)
C11 Rh1 N2 O1 1.0(10)
P2 Rh1 N2 O1 -91.9(9)
P3 Rh1 N2 O1 93.7(8)
N2 Rh1 C11 C12 -179.8(2)
P2 Rh1 C11 C12 -82.4(2)
P3 Rh1 C11 C12 82.9(2)
Rh1 C11 C12 C17 89.6(3)
Rh1 C11 C12 C13 -89.6(3)
C11 Rh1 C12 C17 -114.9(4)
P2 Rh1 C12 C17 -22.4(3)
P3 Rh1 C12 C17 152.9(3)
C11 Rh1 C12 C13 114.3(4)
P2 Rh1 C12 C13 -153.2(3)
P3 Rh1 C12 C13 22.1(3)
P2 Rh1 C12 C11 92.5(2)
P3 Rh1 C12 C11 -92.2(2)
C17 C12 C13 C14 10.8(6)
C11 C12 C13 C14 -169.9(3)
Rh1 C12 C13 C14 131.0(3)
C17 C12 C13 C31 -168.9(3)
C11 C12 C13 C31 10.3(5)
Rh1 C12 C13 C31 -48.7(4)
C12 C13 C14 C15 -4.4(5)
C31 C13 C14 C15 175.3(4)
C12 C13 C14 C18 174.1(4)
C31 C13 C14 C18 -6.1(6)
C13 C14 C15 C16 -3.2(6)
C18 C14 C15 C16 178.2(4)
C14 C15 C16 C17 4.8(6)
C14 C15 C16 C19 -175.5(4)
C13 C12 C17 C16 -9.3(6)
C11 C12 C17 C16 171.4(3)
Rh1 C12 C17 C16 -129.3(3)
C13 C12 C17 C21 169.4(3)
C11 C12 C17 C21 -9.9(5)
Rh1 C12 C17 C21 49.3(4)
C15 C16 C17 C12 1.5(6)
C19 C16 C17 C12 -178.2(4)
C15 C16 C17 C21 -177.1(4)
C19 C16 C17 C21 3.2(6)
C12 C17 C21 P2 -53.9(4)
C16 C17 C21 P2 124.7(4)
C23 P2 C21 C17 149.5(3)
C22 P2 C21 C17 -90.6(3)
Rh1 P2 C21 C17 25.7(3)
C14 C13 C31 P3 -126.9(3)
C12 C13 C31 P3 52.8(4)
C32 P3 C31 C13 -150.1(3)
C33 P3 C31 C13 90.3(3)
Rh1 P3 C31 C13 -24.5(3)
C21 P2 C22 C28 -53.7(4)
C23 P2 C22 C28 61.4(4)
Rh1 P2 C22 C28 -164.9(4)
C21 P2 C22 C24 -177.6(3)
C23 P2 C22 C24 -62.5(4)
Rh1 P2 C22 C24 71.1(3)
C21 P2 C22 C29 66.6(3)
C23 P2 C22 C29 -178.3(3)
Rh1 P2 C22 C29 -44.7(3)
C21 P2 C23 C27 58.8(4)
C22 P2 C23 C27 -55.1(4)
Rh1 P2 C23 C27 174.1(3)
C21 P2 C23 C25 -177.4(3)
C22 P2 C23 C25 68.6(4)
Rh1 P2 C23 C25 -62.2(3)
C21 P2 C23 C26 -60.9(4)
C22 P2 C23 C26 -174.9(3)
Rh1 P2 C23 C26 54.3(3)
C31 P3 C32 C35 70.4(3)
C33 P3 C32 C35 -175.6(3)
Rh1 P3 C32 C35 -45.0(3)
C31 P3 C32 C34 -49.3(3)
C33 P3 C32 C34 64.7(3)
Rh1 P3 C32 C34 -164.7(2)
C31 P3 C32 C36 -171.8(3)
C33 P3 C32 C36 -57.8(3)
Rh1 P3 C32 C36 72.8(3)
C31 P3 C33 C37 64.6(4)
C32 P3 C33 C37 -49.4(4)
Rh1 P3 C33 C37 175.4(3)
C31 P3 C33 C39 -56.3(3)
C32 P3 C33 C39 -170.3(3)
Rh1 P3 C33 C39 54.5(3)
C31 P3 C33 C38 -172.4(3)
C32 P3 C33 C38 73.6(4)
Rh1 P3 C33 C38 -61.6(3)
F2C B1 F1B F3B -145.8(11)
F2B B1 F1B F3B -14.9(11)
F1A B1 F1B F3B -8.8(8)
F4 B1 F1B F3B 110.3(8)
F3A B1 F1B F3B -126.7(9)
F3C B1 F1B F3B -126.5(10)
F2A B1 F1B F3B -23(3)
F2C B1 F1B F3C -19.3(11)
F2B B1 F1B F3C 111.6(11)
F1A B1 F1B F3C 117.7(8)
F4 B1 F1B F3C -123.2(8)
F3A B1 F1B F3C -0.1(9)
F3B B1 F1B F3C 126.5(10)
F2A B1 F1B F3C 103(3)
F2C B1 F2B F3B 138.1(12)
F1A B1 F2B F3B 2.9(10)
F4 B1 F2B F3B -91.7(10)
F3A B1 F2B F3B 108.5(9)
F3C B1 F2B F3B 84.7(11)
F2A B1 F2B F3B -169.9(11)
F1B B1 F2B F3B 13.0(9)
F3C F1B F3B B1 -40.5(8)
B1 F1B F3B F2B 14.9(11)
F3C F1B F3B F2B -25.6(15)
F2C B1 F3B F1B 63.0(17)
F2B B1 F3B F1B 164.9(11)
F1A B1 F3B F1B 161.1(17)
F4 B1 F3B F1B -76.0(8)
F3A B1 F3B F1B 62.2(10)
F3C B1 F3B F1B 46.5(10)
F2A B1 F3B F1B 173.3(8)
F2C B1 F3B F2B -101.9(16)
F1A B1 F3B F2B -3.7(14)
F4 B1 F3B F2B 119.1(9)
F3A B1 F3B F2B -102.7(10)
F3C B1 F3B F2B -118.4(10)
F2A B1 F3B F2B 8.4(9)
F1B B1 F3B F2B -164.9(11)
B1 F2B F3B F1B -17.3(12)
F2B B1 F2C F3C -105.2(14)
F1A B1 F2C F3C -66.2(16)
F4 B1 F2C F3C 116.5(12)
F3A B1 F2C F3C -21.2(15)
F3B B1 F2C F3C -23(2)
F2A B1 F2C F3C -142.8(12)
F1B B1 F2C F3C 24.0(13)
B1 F2C F3C F1B -26.1(13)
F2B B1 F3C F2C 101.5(15)
F1A B1 F3C F2C 140.0(12)
F4 B1 F3C F2C -81.9(13)
F3A B1 F3C F2C 25.6(18)
F3B B1 F3C F2C 166.3(12)
F2A B1 F3C F2C 43.4(13)
F1B B1 F3C F2C -154.1(14)
F2C B1 F3C F1B 154.1(14)
F2B B1 F3C F1B -104.4(12)
F1A B1 F3C F1B -65.9(8)
F4 B1 F3C F1B 72.2(9)
F3A B1 F3C F1B 180(2)
F3B B1 F3C F1B -39.6(8)
F2A B1 F3C F1B -162.5(8)
F3B F1B F3C F2C 68.0(16)
B1 F1B F3C F2C 25.3(13)
F3B F1B F3C B1 42.6(8)
